data_8000507
loop_
_publ_author_name
'Chen, Wenbin'
'Sun, Shanshan'
'Huang, Guanheng'
'Ni, Shaofei'
'Xu, Liang'
'Dang, Li'
'Phillips, David Lee'
'Li, Ming-De'

_publ_section_title
;
 Unprecedented Improvement of Near-Infrared Photothermal Conversion
 Efficiency to 87.2% by Ultrafast Non-radiative Decay of Excited States of
 Self-Assembly Cocrystal.
;
_journal_issue 24
_journal_name_full 'The journal of physical chemistry letters'
_journal_page_first 5796
_journal_page_last 5801
_journal_paper_doi 10.1021/acs.jpclett.1c01021
_journal_volume 12
_journal_year 2021
_chemical_formula_moiety 'C10 H2 O6, C10 H16 N2'
_chemical_formula_sum 'C20 H18 N2 O6'
_chemical_formula_weight 382.36
_chemical_name_systematic TMPD-PMDA
_space_group_crystal_system triclinic
_space_group_IT_number 2
_space_group_name_Hall '-P 1'
_space_group_name_H-M_alt 'P -1'
_atom_sites_solution_hydrogens geom
_atom_sites_solution_primary dual
_audit_creation_date 2019-11-07
_audit_creation_method
;
Olex2 1.2
(compiled 2018.05.29 svn.r3508 for OlexSys, GUI svn.r5506)
;
_cell_angle_alpha 76.673(4)
_cell_angle_beta 83.598(4)
_cell_angle_gamma 88.515(4)
_cell_formula_units_Z 1
_cell_length_a 7.2332(4)
_cell_length_b 7.8762(4)
_cell_length_c 8.0903(4)
_cell_measurement_reflns_used 2629
_cell_measurement_temperature 293(2)
_cell_measurement_theta_max 73.7640
_cell_measurement_theta_min 5.7490
_cell_volume 445.70(4)
_computing_cell_refinement 'CrysAlisPro 1.171.39.28b (Rigaku OD, 2015)'
_computing_data_collection 'CrysAlisPro 1.171.39.28b (Rigaku OD, 2015)'
_computing_data_reduction 'CrysAlisPro 1.171.39.28b (Rigaku OD, 2015)'
_computing_molecular_graphics 'Olex2 (Dolomanov et al., 2009)'
_computing_publication_material 'Olex2 (Dolomanov et al., 2009)'
_computing_structure_refinement 'ShelXL (Sheldrick, 2015)'
_computing_structure_solution 'ShelXT (Sheldrick, 2015)'
_diffrn_ambient_temperature 293(2)
_diffrn_detector 'CCD plate'
_diffrn_measured_fraction_theta_full 0.994
_diffrn_measured_fraction_theta_max 0.955
_diffrn_measurement_details
;
List of Runs (angles in degrees, time in seconds):

  # Type    Start    End  Width  t~exp~   \w     \q     \k     \f   Frames
--------------------------------------------------------------------------
  1  \w     42.00  85.00   0.50    0.50    --    0.00  38.00  60.00   86
  2  \w    -16.00  37.00   0.50    0.50    --    0.00  38.00  60.00  106
  3  \w     54.00  80.00   0.50    0.50    --    0.00  38.00 -90.00   52
  4  \w    -18.00  42.00   0.50    0.50    --    0.00  19.00   0.00  120
  5  \w    -10.00  23.00   0.50    0.50    --    0.00  38.00 -90.00   66
  6  \w     27.00  89.00   0.50    2.50    --   95.80 -82.00 -60.00  124
  7  \w     14.00 101.00   0.50    2.50    --   95.80 -61.00   0.00  174
  8  \w      9.00  35.00   0.50    2.50    --   95.80 -82.00-180.00   52
  9  \w      6.00  80.00   0.50    2.50    --   95.80 -30.00  90.00  148
 10  \w     96.00 122.00   0.50    2.50    --   95.80 -82.00-180.00   52
 11  \w      7.00 106.00   0.50    2.50    --   95.80 -30.00-180.00  198
 12  \w     12.00  49.00   0.50    2.50    --   95.80 -82.00  90.00   74
 13  \w     67.00 125.00   0.50    2.50    --   95.80 -82.00  90.00  116
 14  \w     18.00  48.00   0.50    2.50    --   95.80 -77.00   0.00   60
 15  \w     86.00 124.00   0.50    2.50    --   95.80 -77.00-120.00   76
 16  \w     25.00  50.00   0.50    2.50    --   95.80 -77.00-120.00   50
 17  \w     94.00 120.00   0.50    2.50    --   95.80 -82.00 -60.00   52
 18  \w     85.00 121.00   0.50    2.50    --   95.80 -77.00   0.00   72
 19  \w     65.00  92.00   0.50    2.50    --   95.80 -82.00-180.00   54
 20  \w     85.00 175.00   0.50    2.50    --   95.80   0.00 150.00  180
 21  \w     13.00  38.00   0.50    2.50    --   95.80 -61.00  60.00   50
 22  \w     89.00 115.00   0.50    2.50    --   95.80 -61.00  60.00   52
 23  \w      7.00  50.00   0.50    2.50    --   95.80 -61.00-180.00   86
 24  \w     63.00  88.00   0.50    2.50    --   95.80 -61.00-180.00   50
 25  \w     30.00  61.00   0.50    2.50    --   95.80   0.00 150.00   62
;
_diffrn_measurement_device 'four-circle diffractometer'
_diffrn_measurement_device_type 'XtaLAB AFC12 (RINC): Kappa single'
_diffrn_measurement_method '\w scans'
_diffrn_orient_matrix_type 'CrysAlisPro convention (1999,Acta A55,543-557)'
_diffrn_orient_matrix_UB_11 0.0717067000
_diffrn_orient_matrix_UB_12 -0.0067564000
_diffrn_orient_matrix_UB_13 -0.1849641000
_diffrn_orient_matrix_UB_21 -0.0379599000
_diffrn_orient_matrix_UB_22 0.1968618000
_diffrn_orient_matrix_UB_23 -0.0590163000
_diffrn_orient_matrix_UB_31 0.1983706000
_diffrn_orient_matrix_UB_32 0.0400655000
_diffrn_orient_matrix_UB_33 0.0324949000
_diffrn_radiation_monochromator graphite
_diffrn_radiation_probe x-ray
_diffrn_radiation_type CuK\a
_diffrn_radiation_wavelength 1.54184
_diffrn_reflns_av_R_equivalents 0.0150
_diffrn_reflns_av_unetI/netI 0.0222
_diffrn_reflns_Laue_measured_fraction_full 0.994
_diffrn_reflns_Laue_measured_fraction_max 0.955
_diffrn_reflns_limit_h_max 8
_diffrn_reflns_limit_h_min -4
_diffrn_reflns_limit_k_max 9
_diffrn_reflns_limit_k_min -9
_diffrn_reflns_limit_l_max 10
_diffrn_reflns_limit_l_min -9
_diffrn_reflns_number 3909
_diffrn_reflns_point_group_measured_fraction_full 0.994
_diffrn_reflns_point_group_measured_fraction_max 0.955
_diffrn_reflns_theta_full 67.684
_diffrn_reflns_theta_max 74.278
_diffrn_reflns_theta_min 5.653
_diffrn_source 'fine-focus sealed X-ray tube'
_diffrn_source_type 'Enhance (Cu) X-ray Source'
_exptl_absorpt_coefficient_mu 0.893
_exptl_absorpt_correction_T_max 1.00000
_exptl_absorpt_correction_T_min 0.94767
_exptl_absorpt_correction_type multi-scan
_exptl_absorpt_process_details
;
CrysAlisPro 1.171.39.28b (Rigaku Oxford Diffraction, 2015)
Empirical absorption correction using spherical harmonics,
 implemented in SCALE3 ABSPACK scaling algorithm.
;
_exptl_crystal_colour 'clear dark black'
_exptl_crystal_colour_lustre clear
_exptl_crystal_colour_modifier dark
_exptl_crystal_colour_primary black
_exptl_crystal_density_diffrn 1.425
_exptl_crystal_description needle
_exptl_crystal_F_000 200
_exptl_crystal_size_max 0.4
_exptl_crystal_size_mid 0.1
_exptl_crystal_size_min 0.05
_refine_diff_density_max 0.235
_refine_diff_density_min -0.424
_refine_diff_density_rms 0.132
_refine_ls_extinction_method none
_refine_ls_goodness_of_fit_ref 1.095
_refine_ls_hydrogen_treatment constr
_refine_ls_matrix_type full
_refine_ls_number_parameters 129
_refine_ls_number_reflns 1733
_refine_ls_number_restraints 0
_refine_ls_restrained_S_all 1.095
_refine_ls_R_factor_all 0.0462
_refine_ls_R_factor_gt 0.0438
_refine_ls_shift/su_max 0.000
_refine_ls_shift/su_mean 0.000
_refine_ls_structure_factor_coef Fsqd
_refine_ls_weighting_details 'w=1/[\s^2^(Fo^2^)+(0.0687P)^2^+0.0447P] where P=(Fo^2^+2Fc^2^)/3'
_refine_ls_weighting_scheme calc
_refine_ls_wR_factor_gt 0.1105
_refine_ls_wR_factor_ref 0.1137
_reflns_Friedel_coverage 0.000
_reflns_number_gt 1583
_reflns_number_total 1733
_reflns_threshold_expression 'I > 2\s(I)'
_cod_data_source_file jz1c01021_si_002.cif
_cod_data_source_block 181130g
_cod_depositor_comments 'Adding full bibliography for 8000507.cif.'
_cod_database_code 8000507
_shelx_shelxl_version_number 2014/7
_chemical_oxdiff_formula 'C H O N'
_shelx_space_group_comment
;
The symmetry employed for this shelxl refinement is uniquely defined
by the following loop, which should always be used as a source of
symmetry information in preference to the above space-group names.
They are only intended as comments.
;
_reflns_odcompleteness_completeness 99.44
_reflns_odcompleteness_iscentric 1
_reflns_odcompleteness_theta 66.97
_olex2_refinement_description
;
1. Fixed Uiso
 At 1.2 times of:
  All C(H) groups
 At 1.5 times of:
  All C(H,H,H) groups
2.a Aromatic/amide H refined with riding coordinates:
 C008(H008), C009(H009), C00A(H00A)
2.b Idealised Me refined as rotating group:
 C00D(H00B,H00C,H00D), C00E(H00E,H00F,H00G)
;
_olex2_submission_special_instructions 'No special instructions were received'
_oxdiff_exptl_absorpt_empirical_details
;
Empirical correction (ABSPACK) includes:
- Absorption correction using spherical harmonics
- Frame scaling
;
_oxdiff_exptl_absorpt_empirical_full_max 1.296
_oxdiff_exptl_absorpt_empirical_full_min 0.581

loop_
_space_group_symop_operation_xyz
'x, y, z'
'-x, -y, -z'

loop_
_atom_site_label
_atom_site_type_symbol
_atom_site_fract_x
_atom_site_fract_y
_atom_site_fract_z
_atom_site_U_iso_or_equiv
_atom_site_adp_type
_atom_site_occupancy
_atom_site_site_symmetry_order
_atom_site_calc_flag
_atom_site_refinement_flags_posn
_atom_site_refinement_flags_adp
_atom_site_refinement_flags_occupancy
_atom_site_disorder_assembly
_atom_site_disorder_group
O001 O 0.33769(13) 0.15462(11) 0.80689(12) 0.0545(3) Uani 1 1 d . . . . .
O002 O 0.31217(14) 0.04140(12) 0.58000(13) 0.0618(3) Uani 1 1 d . . . . .
O003 O 0.38271(16) 0.33569(14) 0.97673(12) 0.0651(3) Uani 1 1 d . . . . .
N004 N 0.82788(15) 0.25249(14) 0.78341(13) 0.0486(3) Uani 1 1 d . . . . .
C005 C 0.43331(15) 0.33523(14) 0.54361(15) 0.0385(3) Uani 1 1 d . . . . .
C006 C 0.45533(15) 0.42701(16) 0.66782(14) 0.0394(3) Uani 1 1 d . . . . .
C007 C 0.91801(15) 0.37311(15) 0.64409(15) 0.0401(3) Uani 1 1 d . . . . .
C008 C 0.47711(15) 0.40410(15) 0.37096(15) 0.0413(3) Uani 1 1 d . . . . .
H008 H 0.4625 0.3424 0.2881 0.050 Uiso 1 1 calc R . . . .
C009 C 0.94635(17) 0.33984(16) 0.48084(16) 0.0430(3) Uani 1 1 d . . . . .
H009 H 0.9115 0.2322 0.4655 0.052 Uiso 1 1 calc R . . . .
C00A C 1.02519(17) 0.46320(16) 0.34089(16) 0.0438(3) Uani 1 1 d . . . . .
H00A H 1.0406 0.4362 0.2342 0.053 Uiso 1 1 calc R . . . .
C00B C 0.35625(17) 0.16187(16) 0.63242(16) 0.0451(3) Uani 1 1 d . . . . .
C00C C 0.39343(18) 0.31217(17) 0.83604(16) 0.0481(3) Uani 1 1 d . . . . .
C00D C 0.8218(2) 0.07162(18) 0.7710(2) 0.0618(4) Uani 1 1 d . . . . .
H00B H 0.7615 0.0645 0.6730 0.093 Uiso 1 1 calc GR . . . .
H00C H 0.7537 0.0037 0.8723 0.093 Uiso 1 1 calc GR . . . .
H00D H 0.9462 0.0271 0.7596 0.093 Uiso 1 1 calc GR . . . .
C00E C 0.8449(2) 0.2759(2) 0.95379(17) 0.0598(4) Uani 1 1 d . . . . .
H00E H 0.9738 0.2714 0.9727 0.090 Uiso 1 1 calc GR . . . .
H00F H 0.7783 0.1847 1.0367 0.090 Uiso 1 1 calc GR . . . .
H00G H 0.7939 0.3870 0.9646 0.090 Uiso 1 1 calc GR . . . .

loop_
_atom_site_aniso_label
_atom_site_aniso_U_11
_atom_site_aniso_U_22
_atom_site_aniso_U_33
_atom_site_aniso_U_23
_atom_site_aniso_U_13
_atom_site_aniso_U_12
O001 0.0677(6) 0.0453(5) 0.0447(5) -0.0011(4) 0.0029(4) -0.0163(4)
O002 0.0728(7) 0.0464(6) 0.0667(7) -0.0158(5) 0.0007(5) -0.0178(5)
O003 0.0869(8) 0.0680(7) 0.0370(5) -0.0083(4) 0.0046(5) -0.0182(5)
N004 0.0558(6) 0.0436(6) 0.0408(6) 0.0020(4) -0.0045(5) -0.0081(4)
C005 0.0359(5) 0.0383(6) 0.0404(6) -0.0069(5) -0.0032(4) -0.0052(4)
C006 0.0382(6) 0.0428(6) 0.0352(6) -0.0051(4) -0.0025(4) -0.0046(4)
C007 0.0382(6) 0.0396(6) 0.0391(6) -0.0008(5) -0.0065(4) -0.0022(4)
C008 0.0430(6) 0.0430(6) 0.0385(6) -0.0101(5) -0.0039(5) -0.0070(5)
C009 0.0474(6) 0.0376(6) 0.0429(6) -0.0059(5) -0.0060(5) -0.0059(5)
C00A 0.0492(6) 0.0447(6) 0.0370(6) -0.0071(5) -0.0052(5) -0.0051(5)
C00B 0.0446(6) 0.0418(6) 0.0463(7) -0.0061(5) -0.0003(5) -0.0074(5)
C00C 0.0526(7) 0.0484(7) 0.0397(7) -0.0046(5) 0.0009(5) -0.0097(5)
C00D 0.0752(10) 0.0441(7) 0.0583(9) 0.0029(6) -0.0008(7) -0.0145(6)
C00E 0.0679(9) 0.0648(9) 0.0403(7) 0.0008(6) -0.0031(6) -0.0086(7)

loop_
_atom_type_symbol
_atom_type_description
_atom_type_scat_dispersion_real
_atom_type_scat_dispersion_imag
_atom_type_scat_source
C C 0.0181 0.0091 'International Tables Vol C Tables 4.2.6.8 and 6.1.1.4'
H H 0.0000 0.0000 'International Tables Vol C Tables 4.2.6.8 and 6.1.1.4'
N N 0.0311 0.0180 'International Tables Vol C Tables 4.2.6.8 and 6.1.1.4'
O O 0.0492 0.0322 'International Tables Vol C Tables 4.2.6.8 and 6.1.1.4'

loop_
_geom_angle_atom_site_label_1
_geom_angle_atom_site_label_2
_geom_angle_atom_site_label_3
_geom_angle
_geom_angle_site_symmetry_1
_geom_angle_site_symmetry_3
_geom_angle_publ_flag
C00B O001 C00C 110.03(10) . . ?
C007 N004 C00D 117.67(11) . . ?
C007 N004 C00E 117.90(11) . . ?
C00E N004 C00D 114.55(11) . . ?
C006 C005 C00B 107.42(10) . . ?
C008 C005 C006 123.12(11) . . ?
C008 C005 C00B 129.45(11) . . ?
C005 C006 C00C 107.59(11) . . ?
C008 C006 C005 122.86(11) 2_666 . ?
C008 C006 C00C 129.55(11) 2_666 . ?
C009 C007 N004 121.71(11) . . ?
C009 C007 C00A 116.36(11) . 2_766 ?
C00A C007 N004 121.84(11) 2_766 . ?
C005 C008 C006 114.02(11) . 2_666 ?
C005 C008 H008 123.0 . . ?
C006 C008 H008 123.0 2_666 . ?
C007 C009 H009 119.1 . . ?
C00A C009 C007 121.78(11) . . ?
C00A C009 H009 119.1 . . ?
C007 C00A H00A 119.1 2_766 . ?
C009 C00A C007 121.86(12) . 2_766 ?
C009 C00A H00A 119.1 . . ?
O001 C00B C005 107.54(10) . . ?
O002 C00B O001 120.73(12) . . ?
O002 C00B C005 131.73(12) . . ?
O001 C00C C006 107.40(10) . . ?
O003 C00C O001 120.94(12) . . ?
O003 C00C C006 131.64(12) . . ?
N004 C00D H00B 109.5 . . ?
N004 C00D H00C 109.5 . . ?
N004 C00D H00D 109.5 . . ?
H00B C00D H00C 109.5 . . ?
H00B C00D H00D 109.5 . . ?
H00C C00D H00D 109.5 . . ?
N004 C00E H00E 109.5 . . ?
N004 C00E H00F 109.5 . . ?
N004 C00E H00G 109.5 . . ?
H00E C00E H00F 109.5 . . ?
H00E C00E H00G 109.5 . . ?
H00F C00E H00G 109.5 . . ?

loop_
_geom_bond_atom_site_label_1
_geom_bond_atom_site_label_2
_geom_bond_distance
_geom_bond_site_symmetry_2
_geom_bond_publ_flag
O001 C00B 1.3909(15) . ?
O001 C00C 1.3929(16) . ?
O002 C00B 1.1888(15) . ?
O003 C00C 1.1885(16) . ?
N004 C007 1.4045(15) . ?
N004 C00D 1.4531(19) . ?
N004 C00E 1.4509(17) . ?
C005 C006 1.3908(15) . ?
C005 C008 1.3808(16) . ?
C005 C00B 1.4796(16) . ?
C006 C008 1.3834(16) 2_666 ?
C006 C00C 1.4794(16) . ?
C007 C009 1.3969(17) . ?
C007 C00A 1.3988(16) 2_766 ?
C008 C006 1.3834(16) 2_666 ?
C008 H008 0.9300 . ?
C009 H009 0.9300 . ?
C009 C00A 1.3887(17) . ?
C00A C007 1.3988(16) 2_766 ?
C00A H00A 0.9300 . ?
C00D H00B 0.9600 . ?
C00D H00C 0.9600 . ?
C00D H00D 0.9600 . ?
C00E H00E 0.9600 . ?
C00E H00F 0.9600 . ?
C00E H00G 0.9600 . ?
